data_4510632
loop_
_publ_author_name
'Kulikov, Vladislav'
'Meyer, Gerd'

_publ_section_title
;
 A New Strategy for the Synthetic Assembly of Inorganic--Organic
 Silver(I)-Polyoxometalate Hybrid Structures Employing Noncovalent
 Interactions between Theobromine Ligands
;
_journal_issue 7
_journal_name_full 'Crystal Growth &amp; Design'
_journal_page_first 2916
_journal_paper_doi 10.1021/cg400335y
_journal_volume 13
_journal_year 2013
_chemical_formula_moiety 'C14 H18 Ag N8 O5, Cl O4'
_chemical_formula_sum 'C14 H18 Ag Cl N8 O9'
_chemical_formula_weight 585.68
_chemical_name_common 'Aquaditherobrominesilver(I) perchlorate'
_chemical_name_systematic 'Aquaditherobrominesilver(I) perchlorate'
_space_group_IT_number 15
_symmetry_cell_setting monoclinic
_symmetry_space_group_name_Hall '-C 2yc'
_symmetry_space_group_name_H-M 'C 1 2/c 1'
_atom_sites_solution_hydrogens geom
_atom_sites_solution_primary direct
_atom_sites_solution_secondary difmap
_audit_creation_method SHELXL-97
_cell_angle_alpha 90.00
_cell_angle_beta 101.210(8)
_cell_angle_gamma 90.00
_cell_formula_units_Z 4
_cell_length_a 7.4803(8)
_cell_length_b 16.162(3)
_cell_length_c 16.9740(18)
_cell_measurement_reflns_used 'not measured'
_cell_measurement_temperature 293(2)
_cell_measurement_theta_max 'not measured'
_cell_measurement_theta_min 'not measured'
_cell_volume 2012.9(5)
_computing_cell_refinement 'X-Area, (Stoe, 2001)'
_computing_data_collection 'X-Area, (Stoe, 2001)'
_computing_data_reduction 'X-Area, (Stoe, 2001)'
_computing_molecular_graphics 'Diamond v3.2 (Crystal Impact 2011)'
_computing_publication_material 'Diamond v3.2 (Crystal Impact 2011)'
_computing_structure_refinement 'SHELXL-97 (Sheldrick, 1997)'
_computing_structure_solution 'SHELXS-97 (Sheldrick, 1990)'
_diffrn_ambient_temperature 293(2)
_diffrn_detector_area_resol_mean 'not measured'
_diffrn_measured_fraction_theta_full 0.991
_diffrn_measured_fraction_theta_max 0.991
_diffrn_measurement_device_type 'IPDS II (Stoe & Cie)'
_diffrn_measurement_method '\w and \f scans'
_diffrn_radiation_monochromator graphite
_diffrn_radiation_source 'fine-focus sealed tube'
_diffrn_radiation_type MoK\a
_diffrn_radiation_wavelength 0.71073
_diffrn_reflns_av_R_equivalents 0.0378
_diffrn_reflns_av_sigmaI/netI 0.0222
_diffrn_reflns_limit_h_max 10
_diffrn_reflns_limit_h_min -8
_diffrn_reflns_limit_k_max 22
_diffrn_reflns_limit_k_min -22
_diffrn_reflns_limit_l_max 22
_diffrn_reflns_limit_l_min -23
_diffrn_reflns_number 13917
_diffrn_reflns_theta_full 29.60
_diffrn_reflns_theta_max 29.60
_diffrn_reflns_theta_min 2.45
_diffrn_standards_decay_% 'not measured'
_diffrn_standards_interval_count 'not measured'
_diffrn_standards_interval_time 'not measured'
_diffrn_standards_number 'not measured'
_exptl_absorpt_coefficient_mu 1.204
_exptl_absorpt_correction_T_max 0.6721
_exptl_absorpt_correction_T_min 0.3408
_exptl_absorpt_correction_type numerical
_exptl_absorpt_process_details
;
The absorption correction (X-RED; Stoe & Cie, 2001) 
was performed after optimizing the crystal shape 
using X-SHAPE (Stoe & Cie, 1999).
;
_exptl_crystal_colour colorless
_exptl_crystal_density_diffrn 1.933
_exptl_crystal_density_meas ?
_exptl_crystal_density_method 'not measured'
_exptl_crystal_description parallelepiped
_exptl_crystal_F_000 1176
_exptl_crystal_size_max 0.8
_exptl_crystal_size_mid 0.5
_exptl_crystal_size_min 0.3
_refine_diff_density_max 1.090
_refine_diff_density_min -0.591
_refine_diff_density_rms 0.092
_refine_ls_extinction_coef 0.0026(5)
_refine_ls_extinction_expression Fc^*^=kFc[1+0.001xFc^2^\l^3^/sin(2\q)]^-1/4^
_refine_ls_extinction_method SHELXL
_refine_ls_goodness_of_fit_ref 1.069
_refine_ls_hydrogen_treatment mixed
_refine_ls_matrix_type full
_refine_ls_number_parameters 167
_refine_ls_number_reflns 2819
_refine_ls_number_restraints 1
_refine_ls_restrained_S_all 1.069
_refine_ls_R_factor_all 0.0457
_refine_ls_R_factor_gt 0.0340
_refine_ls_shift/su_max 0.001
_refine_ls_shift/su_mean 0.000
_refine_ls_structure_factor_coef Fsqd
_refine_ls_weighting_details 'calc w=1/[\s^2^(Fo^2^)+(0.0629P)^2^+0.7420P] where P=(Fo^2^+2Fc^2^)/3'
_refine_ls_weighting_scheme calc
_refine_ls_wR_factor_gt 0.0914
_refine_ls_wR_factor_ref 0.1018
_reflns_number_gt 2279
_reflns_number_total 2819
_reflns_threshold_expression >2sigma(I)
_cod_data_source_file cg400335y_si_001.cif
_cod_data_source_block 3
_cod_depositor_comments
;
The following automatic conversions were performed:

'_exptl_crystal_density_meas' value 'not measured' was changed to '?'
- the value is perceived as not measured.

Automatic conversion script
Id: cif_fix_values 3008 2015-01-20 13:52:24Z robertas 
;
_cod_original_cell_volume 2012.9(4)
_cod_original_sg_symbol_H-M 'C 2/c'
_cod_database_code 4510632

loop_
_symmetry_equiv_pos_as_xyz
'x, y, z'
'-x, y, -z+1/2'
'x+1/2, y+1/2, z'
'-x+1/2, y+1/2, -z+1/2'
'-x, -y, -z'
'x, -y, z-1/2'
'-x+1/2, -y+1/2, -z'
'x+1/2, -y+1/2, z-1/2'

loop_
_atom_site_label
_atom_site_type_symbol
_atom_site_fract_x
_atom_site_fract_y
_atom_site_fract_z
_atom_site_U_iso_or_equiv
_atom_site_adp_type
_atom_site_occupancy
_atom_site_symmetry_multiplicity
_atom_site_calc_flag
_atom_site_refinement_flags
Ag1 Ag 0.5000 0.64295(2) 0.7500 0.04597(14) Uani 1 2 d S
Cl1 Cl 0.0000 0.67023(6) 0.7500 0.03588(19) Uani 1 2 d S
N3 N 0.2809(3) 0.49580(13) 0.58523(12) 0.0348(4) Uani 1 1 d .
O6 O 0.2446(3) 0.56788(15) 0.35059(11) 0.0524(5) Uani 1 1 d .
C4 C 0.3547(3) 0.56984(14) 0.56762(13) 0.0296(4) Uani 1 1 d .
N9 N 0.4454(3) 0.62618(13) 0.62072(12) 0.0349(4) Uani 1 1 d .
C5 C 0.3464(3) 0.59618(15) 0.48996(13) 0.0321(4) Uani 1 1 d .
N1 N 0.1920(3) 0.47573(14) 0.44563(13) 0.0373(4) Uani 1 1 d .
N7 N 0.4336(3) 0.67156(14) 0.49569(12) 0.0352(4) Uani 1 1 d .
C8 C 0.4902(4) 0.68671(16) 0.57414(14) 0.0384(5) Uani 1 1 d .
H8 H 0.5538 0.7341 0.5942 0.054(10) Uiso 1 1 calc R
C2 C 0.1964(3) 0.44631(16) 0.52298(15) 0.0361(5) Uani 1 1 d .
C6 C 0.2597(3) 0.54966(16) 0.42170(14) 0.0354(5) Uani 1 1 d .
O2 O 0.1271(4) 0.38008(14) 0.53401(14) 0.0523(5) Uani 1 1 d .
C7 C 0.4603(5) 0.72484(18) 0.42858(17) 0.0482(7) Uani 1 1 d .
H7A H 0.4047 0.6995 0.3786 0.16(3) Uiso 1 1 calc R
H7B H 0.5883 0.7320 0.4301 0.19(4) Uiso 1 1 calc R
H7C H 0.4051 0.7778 0.4332 0.16(3) Uiso 1 1 calc R
O1CL O 0.0291(5) 0.6215(2) 0.68400(18) 0.0782(8) Uani 1 1 d .
O2CL O -0.1545(4) 0.7206(2) 0.7253(2) 0.0878(10) Uani 1 1 d .
C3 C 0.2915(5) 0.46567(19) 0.66746(16) 0.0471(6) Uani 1 1 d .
H3A H 0.3541 0.5056 0.7047 0.12(2) Uiso 1 1 calc R
H3B H 0.3567 0.4142 0.6742 0.13(2) Uiso 1 1 calc R
H3C H 0.1706 0.4575 0.6773 0.12(2) Uiso 1 1 calc R
O1W O 0.5000 0.8064(2) 0.7500 0.0781(12) Uani 1 2 d SD
H1 H 0.132(5) 0.449(3) 0.406(2) 0.059(11) Uiso 1 1 d .
H1W H 0.426(5) 0.846(2) 0.739(4) 0.097(19) Uiso 1 1 d D

loop_
_atom_site_aniso_label
_atom_site_aniso_U_11
_atom_site_aniso_U_22
_atom_site_aniso_U_33
_atom_site_aniso_U_23
_atom_site_aniso_U_13
_atom_site_aniso_U_12
Ag1 0.0569(2) 0.0563(2) 0.02308(15) 0.000 0.00378(11) 0.000
Cl1 0.0352(4) 0.0428(4) 0.0287(3) 0.000 0.0040(3) 0.000
N3 0.0395(10) 0.0364(10) 0.0283(9) 0.0014(8) 0.0067(8) -0.0045(8)
O6 0.0736(14) 0.0564(12) 0.0248(8) -0.0005(8) 0.0032(9) -0.0114(11)
C4 0.0329(10) 0.0309(10) 0.0249(9) -0.0017(8) 0.0055(8) -0.0018(9)
N9 0.0423(11) 0.0358(10) 0.0257(9) -0.0031(7) 0.0047(8) -0.0061(8)
C5 0.0372(11) 0.0352(11) 0.0239(9) -0.0006(8) 0.0059(8) -0.0033(9)
N1 0.0433(11) 0.0374(11) 0.0292(9) -0.0063(8) 0.0018(8) -0.0055(9)
N7 0.0450(11) 0.0343(10) 0.0268(9) 0.0002(7) 0.0083(8) -0.0051(9)
C8 0.0477(14) 0.0358(12) 0.0309(11) -0.0028(9) 0.0055(10) -0.0082(11)
C2 0.0371(11) 0.0362(12) 0.0348(11) -0.0013(9) 0.0063(9) -0.0028(10)
C6 0.0387(12) 0.0392(12) 0.0275(10) -0.0018(9) 0.0041(9) -0.0018(10)
O2 0.0656(14) 0.0396(10) 0.0511(12) -0.0029(9) 0.0097(10) -0.0163(10)
C7 0.0701(19) 0.0407(14) 0.0347(12) 0.0069(10) 0.0126(13) -0.0102(14)
O1CL 0.100(2) 0.0794(18) 0.0588(16) -0.0307(14) 0.0246(15) -0.0121(17)
O2CL 0.0677(17) 0.110(3) 0.087(2) 0.0382(19) 0.0177(15) 0.0348(18)
C3 0.0661(18) 0.0441(14) 0.0307(11) 0.0066(10) 0.0083(12) -0.0091(13)
O1W 0.064(2) 0.0465(19) 0.116(4) 0.000 -0.002(2) 0.000

loop_
_atom_type_symbol
_atom_type_description
_atom_type_scat_dispersion_real
_atom_type_scat_dispersion_imag
_atom_type_scat_source
C C 0.0033 0.0016 'International Tables Vol C Tables 4.2.6.8 and 6.1.1.4'
H H 0.0000 0.0000 'International Tables Vol C Tables 4.2.6.8 and 6.1.1.4'
Ag Ag -0.8971 1.1015 'International Tables Vol C Tables 4.2.6.8 and 6.1.1.4'
Cl Cl 0.1484 0.1585 'International Tables Vol C Tables 4.2.6.8 and 6.1.1.4'
N N 0.0061 0.0033 'International Tables Vol C Tables 4.2.6.8 and 6.1.1.4'
O O 0.0106 0.0060 'International Tables Vol C Tables 4.2.6.8 and 6.1.1.4'

loop_
_geom_angle_atom_site_label_1
_geom_angle_atom_site_label_2
_geom_angle_atom_site_label_3
_geom_angle
_geom_angle_site_symmetry_1
_geom_angle_site_symmetry_3
N9 Ag1 N9 165.65(12) 2_656 .
O2CL Cl1 O2CL 109.4(3) 2_556 .
O2CL Cl1 O1CL 109.2(2) 2_556 2_556
O2CL Cl1 O1CL 108.2(2) . 2_556
O2CL Cl1 O1CL 108.21(19) 2_556 .
O2CL Cl1 O1CL 109.2(2) . .
O1CL Cl1 O1CL 112.6(3) 2_556 .
C4 N3 C2 118.9(2) . .
C4 N3 C3 123.1(2) . .
C2 N3 C3 118.0(2) . .
N9 C4 N3 127.3(2) . .
N9 C4 C5 110.5(2) . .
N3 C4 C5 122.2(2) . .
C8 N9 C4 104.27(19) . .
C8 N9 Ag1 119.06(16) . .
C4 N9 Ag1 136.28(16) . .
C4 C5 N7 105.9(2) . .
C4 C5 C6 122.9(2) . .
N7 C5 C6 131.1(2) . .
C6 N1 C2 128.8(2) . .
C6 N1 H1 112(3) . .
C2 N1 H1 119(3) . .
C8 N7 C5 106.6(2) . .
C8 N7 C7 126.8(2) . .
C5 N7 C7 126.6(2) . .
N7 C8 N9 112.7(2) . .
N7 C8 H8 123.6 . .
N9 C8 H8 123.6 . .
O2 C2 N3 122.5(2) . .
O2 C2 N1 120.8(2) . .
N3 C2 N1 116.7(2) . .
O6 C6 N1 121.7(2) . .
O6 C6 C5 127.8(2) . .
N1 C6 C5 110.5(2) . .
N7 C7 H7A 109.5 . .
N7 C7 H7B 109.5 . .
H7A C7 H7B 109.5 . .
N7 C7 H7C 109.5 . .
H7A C7 H7C 109.5 . .
H7B C7 H7C 109.5 . .
N3 C3 H3A 109.5 . .
N3 C3 H3B 109.5 . .
H3A C3 H3B 109.5 . .
N3 C3 H3C 109.5 . .
H3A C3 H3C 109.5 . .
H3B C3 H3C 109.5 . .

loop_
_geom_bond_atom_site_label_1
_geom_bond_atom_site_label_2
_geom_bond_distance
_geom_bond_site_symmetry_2
Ag1 N9 2.170(2) 2_656
Ag1 N9 2.170(2) .
Cl1 O2CL 1.409(3) 2_556
Cl1 O2CL 1.409(3) .
Cl1 O1CL 1.421(3) 2_556
Cl1 O1CL 1.421(3) .
N3 C4 1.375(3) .
N3 C2 1.377(3) .
N3 C3 1.466(3) .
O6 C6 1.226(3) .
C4 N9 1.365(3) .
C4 C5 1.375(3) .
N9 C8 1.341(3) .
C5 N7 1.376(3) .
C5 C6 1.427(3) .
N1 C6 1.389(3) .
N1 C2 1.391(3) .
N1 H1 0.84(4) .
N7 C8 1.339(3) .
N7 C7 1.472(3) .
C8 H8 0.9300 .
C2 O2 1.219(3) .
C7 H7A 0.9600 .
C7 H7B 0.9600 .
C7 H7C 0.9600 .
C3 H3A 0.9600 .
C3 H3B 0.9600 .
C3 H3C 0.9600 .
O1W H1W 0.846(10) .
